data_4339469
loop_
_publ_author_name
'Kang, Jun-Gill'
'Cho, Hyung-Kook'
'Park, Changmoon'
'Yun, Sock-Sung'
'Kim, Jae-Kyung'
'Broker, Grant A.'
'Smyth, Douglas R.'
'Tiekink, Edward R. T.'

_publ_section_title
;
 Supramolecular aggregation of mononuclear triorganophosphinegold(I)
 2-mercaptobenzamides: solution structures, thermal decomposition, and
 photoluminescence.
;
_journal_issue 20
_journal_name_full 'Inorganic chemistry'
_journal_page_first 8228
_journal_page_last 8237
_journal_paper_doi 10.1021/ic701022e
_journal_volume 46
_journal_year 2007
_chemical_formula_moiety 'C25 H21 Au N O P S '
_chemical_formula_sum 'C25 H21 Au N O P S'
_chemical_formula_weight 611.45
_space_group_IT_number 2
_symmetry_cell_setting triclinic
_symmetry_Int_Tables_number 2
_symmetry_space_group_name_Hall '-P 1'
_symmetry_space_group_name_H-M 'P -1'
_atom_sites_solution_hydrogens geom
_atom_sites_solution_primary direct
_atom_sites_solution_secondary difmap
_cell_angle_alpha 114.62(3)
_cell_angle_beta 90.25(4)
_cell_angle_gamma 91.66(3)
_cell_formula_units_Z 2
_cell_length_a 10.576(4)
_cell_length_b 11.232(4)
_cell_length_c 10.205(6)
_cell_measurement_reflns_used 24
_cell_measurement_temperature 173
_cell_measurement_theta_max 10.2
_cell_measurement_theta_min 7.2
_cell_volume 1101.4(9)
_computing_cell_refinement 'MSC/AFC Diffractometer Control'
_computing_data_collection 'MSC/AFC Diffractometer Control'
_computing_data_reduction 'teXsan for Windows (MSC, 1997)'
_computing_publication_material 'teXsan for Windows (MSC, 1997)'
_computing_structure_refinement 'SHELXL-97 (Sheldrick, 1997)'
_computing_structure_solution
;
'DIRDIF92 PATTY (Beurskens, 1992)
;
_diffrn_ambient_temperature 173
_diffrn_measured_fraction_theta_full 0.998
_diffrn_measured_fraction_theta_max 0.998
_diffrn_measurement_device 'Rigaku AFC7R'
_diffrn_measurement_method \w-2\q
_diffrn_orient_matrix_UB_11 0.01547
_diffrn_orient_matrix_UB_12 -0.07310
_diffrn_orient_matrix_UB_13 0.02913
_diffrn_orient_matrix_UB_21 -0.08701
_diffrn_orient_matrix_UB_22 -0.03736
_diffrn_orient_matrix_UB_23 -0.03489
_diffrn_orient_matrix_UB_31 0.03378
_diffrn_orient_matrix_UB_32 -0.05349
_diffrn_orient_matrix_UB_33 -0.09775
_diffrn_radiation_detector 'scintillation counter'
_diffrn_radiation_monochromator graphite
_diffrn_radiation_source 'rotating anode'
_diffrn_radiation_type 'Mo K\a'
_diffrn_radiation_wavelength 0.7107
_diffrn_reflns_av_R_equivalents 0.022
_diffrn_reflns_av_sigmaI/netI 0.039
_diffrn_reflns_limit_h_max 13
_diffrn_reflns_limit_h_min 0
_diffrn_reflns_limit_k_max 14
_diffrn_reflns_limit_k_min -14
_diffrn_reflns_limit_l_max 13
_diffrn_reflns_limit_l_min -13
_diffrn_reflns_number 5329
_diffrn_reflns_reduction_process 'Lp corrections applied'
_diffrn_reflns_theta_full 27.5
_diffrn_reflns_theta_max 27.5
_diffrn_reflns_theta_min 3.5
_diffrn_standards_decay_% 0.2
_diffrn_standards_interval_count 400
_diffrn_standards_number 3
_exptl_absorpt_coefficient_mu 6.886
_exptl_absorpt_correction_T_max 1
_exptl_absorpt_correction_T_min 0.661
_exptl_absorpt_correction_type
;
empirical (DIFABS; Walker & Stuart, 1983)
;
_exptl_crystal_colour colourless
_exptl_crystal_density_diffrn 1.844
_exptl_crystal_density_meas ?
_exptl_crystal_description prism
_exptl_crystal_F_000 592
_exptl_crystal_size_max 0.42
_exptl_crystal_size_mid 0.24
_exptl_crystal_size_min 0.16
_refine_diff_density_max 0.82
_refine_diff_density_min -1.03
_refine_diff_density_rms 0.126
_refine_ls_extinction_method none
_refine_ls_goodness_of_fit_ref 1.02
_refine_ls_hydrogen_treatment constr
_refine_ls_matrix_type full
_refine_ls_number_parameters 271
_refine_ls_number_reflns 5054
_refine_ls_number_restraints 0
_refine_ls_restrained_S_all 1.02
_refine_ls_R_factor_all 0.034
_refine_ls_R_factor_gt 0.023
_refine_ls_shift/su_max <0.001
_refine_ls_shift/su_mean 0.000
_refine_ls_structure_factor_coef Fsqd
_refine_ls_weighting_details 'calc w=1/[\s^2^(Fo^2^)+(0.0277P)^2^+0.7299P] where P=(Fo^2^+2Fc^2^)/3'
_refine_ls_weighting_scheme calc
_refine_ls_wR_factor_gt 0.057
_refine_ls_wR_factor_ref 0.060
_reflns_number_gt 4358
_reflns_number_total 5054
_reflns_threshold_expression I>2\s(I)
_cod_data_source_file ic701022e-file001.cif
_cod_data_source_block Ph3PAu(2mbm)
_cod_depositor_comments
;
The following automatic conversions were performed:

'_exptl_crystal_density_meas' value 'not measured' was changed to '?'
- the value is perceived as not measured.

Automatic conversion script
Id: cif_fix_values 3008 2015-01-20 13:52:24Z robertas 
;
_cod_original_sg_symbol_H-M 'P -1       '
_cod_original_formula_sum 'C25 H21 Au N O P S '
_cod_database_code 4339469

loop_
_symmetry_equiv_pos_as_xyz
'   +x,   +y,   +z'
'   -x,   -y,   -z'

loop_
_atom_site_label
_atom_site_type_symbol
_atom_site_fract_x
_atom_site_fract_y
_atom_site_fract_z
_atom_site_U_iso_or_equiv
_atom_site_adp_type
_atom_site_occupancy
_atom_site_symmetry_multiplicity
_atom_site_calc_flag
_atom_site_refinement_flags
Au Au 0.143932(13) 0.109570(14) 0.151222(15) 0.01915(5) Uani 1 1 d .
S2 S 0.01530(10) 0.17721(9) 0.01355(10) 0.02327(19) Uani 1 1 d .
P1 P 0.27961(9) 0.04847(9) 0.28194(10) 0.01875(18) Uani 1 1 d .
O1 O 0.1396(3) 0.5312(3) 0.4085(3) 0.0347(7) Uani 1 1 d .
N1 N -0.0350(3) 0.4052(4) 0.3123(4) 0.0317(8) Uani 1 1 d .
H1A H -0.0658 0.4210 0.3978 0.038 Uiso 1 1 calc R
H1B H -0.0777 0.3540 0.2339 0.038 Uiso 1 1 calc R
C1 C 0.1198(3) 0.4364(3) 0.1532(4) 0.0189(7) Uani 1 1 d .
C2 C 0.0945(3) 0.3242(4) 0.0256(4) 0.0193(7) Uani 1 1 d .
C3 C 0.1318(4) 0.3275(4) -0.1040(4) 0.0246(8) Uani 1 1 d .
H3 H 0.1152 0.2524 -0.1915 0.029 Uiso 1 1 calc R
C4 C 0.1920(4) 0.4362(4) -0.1096(4) 0.0291(9) Uani 1 1 d .
H4 H 0.2130 0.4360 -0.2001 0.035 Uiso 1 1 calc R
C5 C 0.2215(4) 0.5452(4) 0.0162(5) 0.0277(8) Uani 1 1 d .
H5 H 0.2649 0.6196 0.0139 0.033 Uiso 1 1 calc R
C6 C 0.1863(4) 0.5429(4) 0.1457(4) 0.0250(8) Uani 1 1 d .
H6 H 0.2081 0.6165 0.2329 0.030 Uiso 1 1 calc R
C7 C 0.0763(4) 0.4588(4) 0.3018(4) 0.0219(7) Uani 1 1 d .
C11 C 0.3823(4) 0.1859(4) 0.3942(4) 0.0207(7) Uani 1 1 d .
C12 C 0.5131(4) 0.1758(4) 0.4065(4) 0.0252(8) Uani 1 1 d .
H12 H 0.5523 0.0959 0.3503 0.030 Uiso 1 1 calc R
C13 C 0.5855(4) 0.2826(4) 0.5009(5) 0.0317(9) Uani 1 1 d .
H13 H 0.6744 0.2760 0.5080 0.038 Uiso 1 1 calc R
C14 C 0.5281(5) 0.3986(4) 0.5845(5) 0.0341(10) Uani 1 1 d .
H14 H 0.5773 0.4708 0.6510 0.041 Uiso 1 1 calc R
C15 C 0.3986(5) 0.4095(4) 0.5711(5) 0.0332(10) Uani 1 1 d .
H15 H 0.3596 0.4896 0.6274 0.040 Uiso 1 1 calc R
C16 C 0.3260(4) 0.3036(4) 0.4754(5) 0.0278(8) Uani 1 1 d .
H16 H 0.2377 0.3117 0.4656 0.033 Uiso 1 1 calc R
C21 C 0.2121(3) -0.0103(4) 0.4093(4) 0.0186(7) Uani 1 1 d .
C22 C 0.2479(4) 0.0426(4) 0.5539(4) 0.0245(8) Uani 1 1 d .
H22 H 0.3078 0.1140 0.5903 0.029 Uiso 1 1 calc R
C23 C 0.1966(4) -0.0083(4) 0.6456(4) 0.0288(9) Uani 1 1 d .
H23 H 0.2222 0.0275 0.7442 0.035 Uiso 1 1 calc R
C24 C 0.1085(4) -0.1108(4) 0.5936(5) 0.0283(9) Uani 1 1 d .
H24 H 0.0731 -0.1451 0.6566 0.034 Uiso 1 1 calc R
C25 C 0.0712(4) -0.1642(4) 0.4489(5) 0.0277(8) Uani 1 1 d .
H25 H 0.0109 -0.2352 0.4131 0.033 Uiso 1 1 calc R
C26 C 0.1225(4) -0.1134(4) 0.3570(4) 0.0231(8) Uani 1 1 d .
H26 H 0.0965 -0.1490 0.2585 0.028 Uiso 1 1 calc R
C31 C 0.3802(4) -0.0827(4) 0.1710(4) 0.0206(7) Uani 1 1 d .
C32 C 0.3936(4) -0.1116(4) 0.0251(4) 0.0318(9) Uani 1 1 d .
H32 H 0.3482 -0.0641 -0.0169 0.038 Uiso 1 1 calc R
C33 C 0.4730(5) -0.2095(5) -0.0589(5) 0.0404(11) Uani 1 1 d .
H33 H 0.4823 -0.2284 -0.1581 0.048 Uiso 1 1 calc R
C34 C 0.5386(4) -0.2795(4) 0.0012(5) 0.0341(10) Uani 1 1 d .
H34 H 0.5943 -0.3451 -0.0562 0.041 Uiso 1 1 calc R
C35 C 0.5237(4) -0.2545(4) 0.1440(5) 0.0302(9) Uani 1 1 d .
H35 H 0.5670 -0.3047 0.1842 0.036 Uiso 1 1 calc R
C36 C 0.4451(4) -0.1559(4) 0.2295(4) 0.0262(8) Uani 1 1 d .
H36 H 0.4357 -0.1383 0.3284 0.031 Uiso 1 1 calc R

loop_
_atom_site_aniso_label
_atom_site_aniso_U_11
_atom_site_aniso_U_22
_atom_site_aniso_U_33
_atom_site_aniso_U_23
_atom_site_aniso_U_13
_atom_site_aniso_U_12
Au 0.01935(8) 0.01925(7) 0.01920(7) 0.00837(5) 0.00012(5) 0.00086(5)
S2 0.0260(5) 0.0205(4) 0.0223(4) 0.0082(4) -0.0061(4) -0.0026(4)
P1 0.0179(5) 0.0202(4) 0.0194(4) 0.0093(4) 0.0024(3) 0.0013(4)
O1 0.0373(18) 0.0378(17) 0.0211(14) 0.0054(13) 0.0012(12) -0.0122(14)
N1 0.0295(19) 0.038(2) 0.0202(16) 0.0048(15) 0.0049(14) -0.0075(16)
C1 0.0173(17) 0.0183(17) 0.0199(17) 0.0064(14) 0.0033(14) 0.0040(14)
C2 0.0159(17) 0.0233(18) 0.0195(17) 0.0093(15) 0.0020(13) 0.0059(14)
C3 0.024(2) 0.029(2) 0.0189(18) 0.0069(16) 0.0019(15) 0.0055(16)
C4 0.027(2) 0.038(2) 0.027(2) 0.0174(18) 0.0108(16) 0.0076(18)
C5 0.026(2) 0.025(2) 0.036(2) 0.0166(18) 0.0047(17) -0.0011(16)
C6 0.026(2) 0.0194(18) 0.027(2) 0.0075(16) 0.0024(16) 0.0014(15)
C7 0.0241(19) 0.0193(17) 0.0198(18) 0.0056(15) 0.0015(14) 0.0007(14)
C11 0.0221(19) 0.0217(18) 0.0197(17) 0.0102(15) 0.0012(14) -0.0020(14)
C12 0.024(2) 0.030(2) 0.0233(19) 0.0135(17) -0.0022(15) -0.0001(16)
C13 0.026(2) 0.038(2) 0.035(2) 0.020(2) -0.0051(18) -0.0073(18)
C14 0.047(3) 0.027(2) 0.028(2) 0.0110(18) -0.0062(19) -0.0134(19)
C15 0.046(3) 0.022(2) 0.031(2) 0.0114(18) 0.0093(19) 0.0014(18)
C16 0.026(2) 0.026(2) 0.033(2) 0.0134(18) 0.0052(17) 0.0005(16)
C21 0.0146(17) 0.0194(17) 0.0214(17) 0.0077(14) 0.0063(13) 0.0070(14)
C22 0.025(2) 0.0234(19) 0.0232(19) 0.0074(16) 0.0015(15) 0.0017(15)
C23 0.030(2) 0.035(2) 0.0220(19) 0.0125(17) 0.0086(16) 0.0097(18)
C24 0.028(2) 0.032(2) 0.033(2) 0.0193(18) 0.0178(17) 0.0124(17)
C25 0.023(2) 0.023(2) 0.037(2) 0.0127(18) 0.0067(17) 0.0017(16)
C26 0.0198(18) 0.0224(18) 0.0266(19) 0.0097(16) 0.0025(15) 0.0020(15)
C31 0.0199(18) 0.0226(18) 0.0178(17) 0.0069(15) 0.0047(14) 0.0006(14)
C32 0.041(3) 0.032(2) 0.025(2) 0.0150(18) 0.0077(18) 0.0060(19)
C33 0.055(3) 0.042(3) 0.026(2) 0.016(2) 0.017(2) 0.014(2)
C34 0.035(2) 0.030(2) 0.033(2) 0.0086(19) 0.0130(19) 0.0109(19)
C35 0.025(2) 0.033(2) 0.034(2) 0.0144(19) 0.0028(17) 0.0097(17)
C36 0.026(2) 0.032(2) 0.0203(18) 0.0105(17) 0.0031(15) 0.0082(17)

loop_
_atom_type_symbol
_atom_type_description
_atom_type_scat_dispersion_real
_atom_type_scat_dispersion_imag
_atom_type_scat_source
C C 0.0033 0.0016 'International Tables Vol C Tables 4.2.6.8 and 6.1.1.4'
H H 0.0000 0.0000 'International Tables Vol C Tables 4.2.6.8 and 6.1.1.4'
Au Au -2.0133 8.8022 'International Tables Vol C Tables 4.2.6.8 and 6.1.1.4'
O O 0.0106 0.0060 'International Tables Vol C Tables 4.2.6.8 and 6.1.1.4'
N N 0.0061 0.0033 'International Tables Vol C Tables 4.2.6.8 and 6.1.1.4'
S S 0.1246 0.1234 'International Tables Vol C Tables 4.2.6.8 and 6.1.1.4'
P P 0.1023 0.0942 'International Tables Vol C Tables 4.2.6.8 and 6.1.1.4'

loop_
_geom_angle_atom_site_label_1
_geom_angle_atom_site_label_2
_geom_angle_atom_site_label_3
_geom_angle
P1 Au S2 176.66(4)
C2 S2 Au 102.91(12)
C11 P1 C31 107.41(18)
C11 P1 C21 103.55(18)
C31 P1 C21 103.82(17)
C11 P1 Au 110.56(13)
C31 P1 Au 113.03(13)
C21 P1 Au 117.58(12)
C6 C1 C2 118.9(3)
C6 C1 C7 114.6(3)
C2 C1 C7 126.4(3)
C3 C2 C1 117.7(4)
C3 C2 S2 116.7(3)
C1 C2 S2 125.6(3)
C4 C3 C2 122.4(4)
C5 C4 C3 120.1(4)
C4 C5 C6 118.2(4)
C5 C6 C1 122.6(4)
O1 C7 N1 122.4(4)
O1 C7 C1 119.9(4)
N1 C7 C1 117.6(3)
C16 C11 C12 119.5(4)
C16 C11 P1 117.5(3)
C12 C11 P1 122.9(3)
C13 C12 C11 120.1(4)
C14 C13 C12 120.0(4)
C13 C14 C15 120.1(4)
C16 C15 C14 120.2(4)
C15 C16 C11 120.1(4)
C22 C21 C26 119.6(4)
C22 C21 P1 122.5(3)
C26 C21 P1 117.9(3)
C21 C22 C23 120.3(4)
C24 C23 C22 120.1(4)
C23 C24 C25 120.2(4)
C26 C25 C24 119.8(4)
C25 C26 C21 120.0(4)
C32 C31 C36 118.9(4)
C32 C31 P1 120.1(3)
C36 C31 P1 120.9(3)
C31 C32 C33 120.2(4)
C34 C33 C32 120.2(4)
C35 C34 C33 120.3(4)
C34 C35 C36 120.0(4)
C35 C36 C31 120.3(4)

loop_
_geom_bond_atom_site_label_1
_geom_bond_atom_site_label_2
_geom_bond_distance
Au P1 2.2610(13)
Au S2 2.3095(14)
S2 C2 1.786(4)
P1 C11 1.815(4)
P1 C31 1.816(4)
P1 C21 1.825(4)
O1 C7 1.233(5)
N1 C7 1.332(5)
C1 C6 1.400(5)
C1 C2 1.402(5)
C1 C7 1.506(5)
C2 C3 1.397(5)
C3 C4 1.383(6)
C4 C5 1.381(6)
C5 C6 1.385(6)
C11 C16 1.388(5)
C11 C12 1.400(5)
C12 C13 1.390(6)
C13 C14 1.385(6)
C14 C15 1.390(7)
C15 C16 1.390(6)
C21 C22 1.387(5)
C21 C26 1.394(5)
C22 C23 1.389(5)
C23 C24 1.378(6)
C24 C25 1.393(6)
C25 C26 1.390(5)
C31 C32 1.395(5)
C31 C36 1.393(5)
C32 C33 1.387(6)
C33 C34 1.380(6)
C34 C35 1.375(6)
C35 C36 1.390(5)
